data_4321501
loop_
_publ_author_name
'Timothy J. Boyle'
'Dawn M. Pedrotty'
'Todd M. Alam'
'Sara C. Vick'
'Mark A. Rodriguez'

_publ_section_title
;
 Structural Diversity in Solvated Lithium Aryloxides. Syntheses,
 Characterization, and Structures of [Li(OAr)(THF)x]n and [Li(OAr)(py)x]2
 Complexes Where OAr = OC6H5, OC6H4(2-Me), OC6H3(2,6-(Me))2, OC6H4(2-Pri),
 OC6H3(2,6-(Pri))2, OC6H4(2-But), OC6H3(2,6-(But))2
;
_journal_name_full 'Inorganic Chemistry'
_journal_page_first 5133
_journal_page_last 5146
_journal_paper_doi 10.1021/ic000432a
_journal_volume 39
_journal_year 2000
_chemical_formula_sum 'C20 H26 Li2 O4'
_chemical_formula_weight 344.29
_chemical_name_common '[Li(OPh)(THF)]4'
_chemical_name_systematic
; 
 ? 
;
_space_group_IT_number 15
_symmetry_cell_setting monoclinic
_symmetry_space_group_name_Hall '-C 2yc'
_symmetry_space_group_name_H-M 'C 1 2/c 1'
_atom_sites_solution_hydrogens geom
_atom_sites_solution_primary direct
_atom_sites_solution_secondary difmap
_audit_creation_method SHELXL-97
_cell_angle_alpha 90.00
_cell_angle_beta 124.812(5)
_cell_angle_gamma 90.00
_cell_formula_units_Z 8
_cell_length_a 26.890(3)
_cell_length_b 9.2373(9)
_cell_length_c 19.761(2)
_cell_measurement_reflns_used 105
_cell_measurement_temperature 168(2)
_cell_volume 4030.0(8)
_computing_cell_refinement 'Bruker SMART'
_computing_data_collection 'Bruker SMART'
_computing_data_reduction 'Bruker SHELXTL'
_computing_molecular_graphics 'Bruker SHELXTL'
_computing_publication_material 'Bruker SHELXTL'
_computing_structure_refinement 'SHELXL-97 (Sheldrick, 1997)'
_computing_structure_solution 'SHELXS-97 (Sheldrick, 1990)'
_diffrn_ambient_temperature 168(2)
_diffrn_measured_fraction_theta_full 0.942
_diffrn_measured_fraction_theta_max 0.942
_diffrn_measurement_device_type 'CCD area detector'
_diffrn_measurement_method 'phi and omega scans'
_diffrn_radiation_monochromator graphite
_diffrn_radiation_source 'fine-focus sealed tube'
_diffrn_radiation_type MoK\a
_diffrn_radiation_wavelength 0.71073
_diffrn_reflns_av_R_equivalents 0.0683
_diffrn_reflns_av_sigmaI/netI 0.1047
_diffrn_reflns_limit_h_max 31
_diffrn_reflns_limit_h_min -35
_diffrn_reflns_limit_k_max 11
_diffrn_reflns_limit_k_min -11
_diffrn_reflns_limit_l_max 26
_diffrn_reflns_limit_l_min -15
_diffrn_reflns_number 12555
_diffrn_reflns_theta_full 28.32
_diffrn_reflns_theta_max 28.32
_diffrn_reflns_theta_min 1.84
_exptl_absorpt_coefficient_mu 0.076
_exptl_absorpt_correction_type none
_exptl_crystal_colour colorless
_exptl_crystal_density_diffrn 1.135
_exptl_crystal_density_method 'not measured'
_exptl_crystal_description rectangular
_exptl_crystal_F_000 1472
_exptl_crystal_size_max .4mm
_exptl_crystal_size_min .2mm
_refine_diff_density_max 0.280
_refine_diff_density_min -0.208
_refine_diff_density_rms 0.040
_refine_ls_extinction_method none
_refine_ls_goodness_of_fit_ref 0.829
_refine_ls_hydrogen_treatment mixed
_refine_ls_matrix_type full
_refine_ls_number_parameters 235
_refine_ls_number_reflns 4727
_refine_ls_number_restraints 0
_refine_ls_restrained_S_all 0.829
_refine_ls_R_factor_all 0.1570
_refine_ls_R_factor_gt 0.0541
_refine_ls_shift/su_max 0.002
_refine_ls_shift/su_mean 0.000
_refine_ls_structure_factor_coef Fsqd
_refine_ls_weighting_details 'calc w=1/[\s^2^(Fo^2^)+(0.0745P)^2^+0.0000P] where P=(Fo^2^+2Fc^2^)/3'
_refine_ls_weighting_scheme calc
_refine_ls_wR_factor_gt 0.1252
_refine_ls_wR_factor_ref 0.1582
_reflns_number_gt 1867
_reflns_number_total 4727
_reflns_threshold_expression >2sigma(I)
_cod_data_source_file ic000432a_1.cif
_cod_data_source_block dmtp023
_cod_original_cell_volume 4030.0(7)
_cod_database_code 4321501

loop_
_symmetry_equiv_pos_as_xyz
'x, y, z'
'-x, y, -z+1/2'
'x+1/2, y+1/2, z'
'-x+1/2, y+1/2, -z+1/2'
'-x, -y, -z'
'x, -y, z-1/2'
'-x+1/2, -y+1/2, -z'
'x+1/2, -y+1/2, z-1/2'

loop_
_atom_site_label
_atom_site_type_symbol
_atom_site_fract_x
_atom_site_fract_y
_atom_site_fract_z
_atom_site_U_iso_or_equiv
_atom_site_adp_type
_atom_site_occupancy
_atom_site_symmetry_multiplicity
_atom_site_calc_flag
_atom_site_refinement_flags
_atom_site_disorder_assembly
_atom_site_disorder_group
Li1 Li 0.05248(17) 0.7442(4) 0.2593(2) 0.0502(10) Uani 1 1 d . . .
Li2 Li 0.02499(17) 0.5423(4) 0.3286(2) 0.0482(10) Uani 1 1 d . . .
C1 C 0.05882(10) 0.7936(2) 0.41467(13) 0.0411(6) Uani 1 1 d . . .
C2 C 0.12185(10) 0.7921(2) 0.46660(13) 0.0463(6) Uani 1 1 d . . .
H2 H 0.1444 0.7689 0.4447 0.056 Uiso 1 1 calc R . .
C3 C 0.15212(12) 0.8240(3) 0.54966(15) 0.0618(8) Uani 1 1 d . . .
H3 H 0.1951 0.8210 0.5842 0.074 Uiso 1 1 calc R . .
C4 C 0.12038(16) 0.8601(3) 0.58247(17) 0.0729(9) Uani 1 1 d . . .
H4 H 0.1412 0.8815 0.6395 0.087 Uiso 1 1 calc R . .
C5 C 0.05887(15) 0.8648(3) 0.53241(17) 0.0733(9) Uani 1 1 d . . .
H5 H 0.0367 0.8907 0.5546 0.088 Uiso 1 1 calc R . .
C6 C 0.02818(12) 0.8322(3) 0.44926(15) 0.0587(7) Uani 1 1 d . . .
H6 H -0.0148 0.8364 0.4153 0.070 Uiso 1 1 calc R . .
C7 C 0.11058(10) 0.4873(2) 0.28066(13) 0.0376(5) Uani 1 1 d . . .
C8 C 0.11821(11) 0.4525(3) 0.21821(14) 0.0497(6) Uani 1 1 d . . .
H8 H 0.0841 0.4536 0.1624 0.060 Uiso 1 1 calc R . .
C9 C 0.17436(12) 0.4166(3) 0.23629(16) 0.0576(7) Uani 1 1 d . . .
H9 H 0.1784 0.3941 0.1928 0.069 Uiso 1 1 calc R . .
C10 C 0.22457(12) 0.4131(3) 0.31654(17) 0.0604(7) Uani 1 1 d . . .
H10 H 0.2633 0.3897 0.3287 0.072 Uiso 1 1 calc R . .
C11 C 0.21771(11) 0.4440(3) 0.37903(15) 0.0556(7) Uani 1 1 d . . .
H11 H 0.2519 0.4406 0.4347 0.067 Uiso 1 1 calc R . .
C12 C 0.16196(10) 0.4797(2) 0.36148(13) 0.0439(6) Uani 1 1 d . . .
H12 H 0.1583 0.4997 0.4056 0.053 Uiso 1 1 calc R . .
C13 C 0.07706(13) 0.4293(3) 0.50416(14) 0.0683(8) Uani 1 1 d . . .
H13A H 0.0430 0.4279 0.5103 0.082 Uiso 1 1 calc R . .
H13B H 0.0988 0.5224 0.5259 0.082 Uiso 1 1 calc R . .
C14 C 0.11861(14) 0.3072(3) 0.54981(16) 0.0788(9) Uani 1 1 d . . .
H14A H 0.1596 0.3433 0.5931 0.095 Uiso 1 1 calc R . .
H14B H 0.1035 0.2476 0.5762 0.095 Uiso 1 1 calc R . .
C15 C 0.12030(16) 0.2212(3) 0.48815(18) 0.0916(11) Uani 1 1 d . . .
H15A H 0.1190 0.1163 0.4972 0.110 Uiso 1 1 calc R . .
H15B H 0.1574 0.2425 0.4907 0.110 Uiso 1 1 calc R . .
C16 C 0.06538(13) 0.2670(3) 0.40774(16) 0.0693(8) Uani 1 1 d . . .
H16A H 0.0723 0.2610 0.3637 0.083 Uiso 1 1 calc R . .
H16B H 0.0303 0.2052 0.3925 0.083 Uiso 1 1 calc R . .
C17 C 0.17033(12) 0.8485(3) 0.28308(18) 0.0712(8) Uani 1 1 d . . .
H17A H 0.1654 0.8505 0.2295 0.085 Uiso 1 1 calc R . .
H17B H 0.1874 0.7535 0.3095 0.085 Uiso 1 1 calc R . .
C18 C 0.21112(14) 0.9677(4) 0.3371(2) 0.1030(12) Uani 1 1 d . . .
H18A H 0.2473 0.9285 0.3885 0.124 Uiso 1 1 calc R . .
H18B H 0.2245 1.0266 0.3084 0.124 Uiso 1 1 calc R . .
C19 C 0.1743(2) 1.0544(4) 0.3550(2) 0.1120(14) Uani 1 1 d . . .
H19A H 0.1846 1.0315 0.4106 0.134 Uiso 1 1 calc R . .
H19B H 0.1810 1.1590 0.3525 0.134 Uiso 1 1 calc R . .
C20 C 0.11201(17) 1.0162(3) 0.2925(3) 0.0954(11) Uani 1 1 d . . .
H20A H 0.0869 1.0246 0.3143 0.114 Uiso 1 1 calc R . .
H20B H 0.0949 1.0801 0.2438 0.114 Uiso 1 1 calc R . .
O1 O 0.02935(6) 0.75735(16) 0.33544(8) 0.0475(4) Uani 1 1 d . . .
O2 O 0.05746(7) 0.52973(17) 0.26371(8) 0.0469(4) Uani 1 1 d . . .
O3 O 0.05494(8) 0.41387(17) 0.41989(9) 0.0563(5) Uani 1 1 d . . .
O4 O 0.11402(7) 0.87054(18) 0.27133(10) 0.0611(5) Uani 1 1 d . . .

loop_
_atom_site_aniso_label
_atom_site_aniso_U_11
_atom_site_aniso_U_22
_atom_site_aniso_U_33
_atom_site_aniso_U_23
_atom_site_aniso_U_13
_atom_site_aniso_U_12
Li1 0.040(2) 0.064(3) 0.043(2) -0.0004(19) 0.0211(18) -0.0032(19)
Li2 0.042(2) 0.058(3) 0.037(2) 0.0009(18) 0.0183(17) 0.0047(19)
C1 0.0448(14) 0.0385(13) 0.0370(13) 0.0004(10) 0.0216(11) 0.0001(10)
C2 0.0420(14) 0.0434(14) 0.0438(14) -0.0026(10) 0.0188(11) -0.0021(11)
C3 0.0564(17) 0.0447(16) 0.0469(16) 0.0010(12) 0.0074(13) -0.0010(13)
C4 0.098(3) 0.0590(19) 0.0419(16) -0.0059(13) 0.0287(17) 0.0037(17)
C5 0.097(2) 0.082(2) 0.0549(18) -0.0017(15) 0.0520(18) 0.0115(18)
C6 0.0572(16) 0.0734(19) 0.0497(16) -0.0025(13) 0.0330(13) 0.0049(14)
C7 0.0377(13) 0.0374(13) 0.0384(13) -0.0014(10) 0.0221(11) -0.0022(10)
C8 0.0483(15) 0.0606(16) 0.0399(13) -0.0068(11) 0.0250(11) -0.0021(12)
C9 0.0598(18) 0.0655(18) 0.0636(18) -0.0122(13) 0.0447(15) -0.0042(14)
C10 0.0481(16) 0.0610(18) 0.077(2) -0.0021(14) 0.0385(16) 0.0060(13)
C11 0.0388(15) 0.0644(18) 0.0504(15) 0.0045(13) 0.0177(12) 0.0053(13)
C12 0.0446(14) 0.0483(15) 0.0358(13) -0.0001(10) 0.0212(11) 0.0023(11)
C13 0.094(2) 0.0664(19) 0.0428(16) 0.0083(13) 0.0383(15) 0.0175(16)
C14 0.079(2) 0.081(2) 0.0597(18) 0.0132(16) 0.0299(15) 0.0179(18)
C15 0.127(3) 0.060(2) 0.082(2) 0.0177(16) 0.056(2) 0.0359(19)
C16 0.098(2) 0.0491(18) 0.0638(18) -0.0065(14) 0.0476(17) -0.0052(15)
C17 0.0636(19) 0.0661(19) 0.101(2) -0.0159(16) 0.0573(17) -0.0096(16)
C18 0.065(2) 0.078(2) 0.132(3) -0.024(2) 0.036(2) -0.0163(19)
C19 0.165(4) 0.079(3) 0.137(3) -0.050(2) 0.113(3) -0.048(3)
C20 0.116(3) 0.048(2) 0.169(4) 0.002(2) 0.109(3) 0.0039(19)
O1 0.0422(9) 0.0619(11) 0.0335(9) -0.0073(7) 0.0187(7) -0.0017(8)
O2 0.0376(9) 0.0613(11) 0.0392(9) -0.0006(7) 0.0204(7) 0.0053(8)
O3 0.0694(12) 0.0552(11) 0.0389(9) 0.0047(8) 0.0277(8) 0.0130(9)
O4 0.0482(11) 0.0597(12) 0.0778(12) -0.0089(9) 0.0373(9) -0.0055(9)

loop_
_atom_type_symbol
_atom_type_description
_atom_type_scat_dispersion_real
_atom_type_scat_dispersion_imag
_atom_type_scat_source
C C 0.0033 0.0016 'International Tables Vol C Tables 4.2.6.8 and 6.1.1.4'
H H 0.0000 0.0000 'International Tables Vol C Tables 4.2.6.8 and 6.1.1.4'
Li Li -0.0003 0.0001 'International Tables Vol C Tables 4.2.6.8 and 6.1.1.4'
O O 0.0106 0.0060 'International Tables Vol C Tables 4.2.6.8 and 6.1.1.4'

loop_
_geom_angle_atom_site_label_1
_geom_angle_atom_site_label_2
_geom_angle_atom_site_label_3
_geom_angle
_geom_angle_site_symmetry_1
_geom_angle_site_symmetry_3
_geom_angle_publ_flag
O1 Li1 O4 120.7(2) 2 . ?
O1 Li1 O1 93.21(18) 2 . ?
O4 Li1 O1 120.1(2) . . ?
O1 Li1 O2 96.76(18) 2 . ?
O4 Li1 O2 124.6(2) . . ?
O1 Li1 O2 94.12(18) . . ?
O1 Li1 Li2 49.74(13) 2 2 ?
O4 Li1 Li2 145.6(2) . 2 ?
O1 Li1 Li2 94.23(18) . 2 ?
O2 Li1 Li2 47.05(13) . 2 ?
O1 Li1 Li1 47.16(12) 2 2 ?
O4 Li1 Li1 142.68(14) . 2 ?
O1 Li1 Li1 46.51(13) . 2 ?
O2 Li1 Li1 92.64(12) . 2 ?
Li2 Li1 Li1 61.17(14) 2 2 ?
O1 Li1 Li2 92.62(17) 2 . ?
O4 Li1 Li2 146.5(2) . . ?
O1 Li1 Li2 48.30(13) . . ?
O2 Li1 Li2 46.20(13) . . ?
Li2 Li1 Li2 59.04(17) 2 . ?
Li1 Li1 Li2 58.63(14) 2 . ?
O1 Li1 C7 116.27(18) 2 . ?
O4 Li1 C7 97.58(17) . . ?
O1 Li1 C7 110.07(17) . . ?
O2 Li1 C7 27.09(8) . . ?
Li2 Li1 C7 69.46(14) 2 . ?
Li1 Li1 C7 119.59(10) 2 . ?
Li2 Li1 C7 67.30(14) . . ?
O2 Li2 O3 119.9(2) 2 . ?
O2 Li2 O2 94.68(17) 2 . ?
O3 Li2 O2 119.0(2) . . ?
O2 Li2 O1 96.73(17) 2 . ?
O3 Li2 O1 125.34(19) . . ?
O2 Li2 O1 94.27(18) . . ?
O2 Li2 Li2 47.80(13) 2 2 ?
O3 Li2 Li2 141.62(12) . 2 ?
O2 Li2 Li2 47.31(14) . 2 ?
O1 Li2 Li2 92.99(11) . 2 ?
O2 Li2 Li1 49.58(13) 2 2 ?
O3 Li2 Li1 145.5(2) . 2 ?
O2 Li2 Li1 95.43(17) . 2 ?
O1 Li2 Li1 47.17(13) . 2 ?
Li2 Li2 Li1 61.78(13) 2 2 ?
O2 Li2 Li1 93.66(16) 2 . ?
O3 Li2 Li1 146.2(2) . . ?
O2 Li2 Li1 48.15(13) . . ?
O1 Li2 Li1 46.49(13) . . ?
Li2 Li2 Li1 59.18(14) 2 . ?
Li1 Li2 Li1 60.20(19) 2 . ?
O2 Li2 C1 116.28(18) 2 . ?
O3 Li2 C1 97.43(15) . . ?
O2 Li2 C1 110.67(18) . . ?
O1 Li2 C1 27.93(8) . . ?
Li2 Li2 C1 120.81(9) 2 . ?
Li1 Li2 C1 69.95(14) 2 . ?
Li1 Li2 C1 68.28(14) . . ?
O1 C1 C6 121.5(2) . . ?
O1 C1 C2 121.4(2) . . ?
C6 C1 C2 117.1(2) . . ?
O1 C1 Li2 44.39(12) . . ?
C6 C1 Li2 116.71(19) . . ?
C2 C1 Li2 106.57(17) . . ?
C3 C2 C1 121.0(2) . . ?
C4 C3 C2 120.5(3) . . ?
C5 C4 C3 119.3(3) . . ?
C4 C5 C6 120.6(3) . . ?
C1 C6 C5 121.4(3) . . ?
O2 C7 C12 121.6(2) . . ?
O2 C7 C8 121.61(19) . . ?
C12 C7 C8 116.7(2) . . ?
O2 C7 Li1 42.93(13) . . ?
C12 C7 Li1 109.01(16) . . ?
C8 C7 Li1 114.90(17) . . ?
C9 C8 C7 121.1(2) . . ?
C10 C9 C8 120.9(2) . . ?
C9 C10 C11 118.8(2) . . ?
C12 C11 C10 120.6(2) . . ?
C11 C12 C7 121.8(2) . . ?
O3 C13 C14 107.7(2) . . ?
C15 C14 C13 106.0(2) . . ?
C14 C15 C16 104.5(2) . . ?
O3 C16 C15 105.1(2) . . ?
O4 C17 C18 107.1(2) . . ?
C19 C18 C17 104.7(3) . . ?
C20 C19 C18 105.8(3) . . ?
O4 C20 C19 105.2(3) . . ?
C1 O1 Li1 138.26(18) . 2 ?
C1 O1 Li1 133.71(18) . . ?
Li1 O1 Li1 86.33(18) 2 . ?
C1 O1 Li2 107.68(16) . . ?
Li1 O1 Li2 83.09(17) 2 . ?
Li1 O1 Li2 85.21(18) . . ?
C7 O2 Li2 139.11(18) . 2 ?
C7 O2 Li2 133.07(17) . . ?
Li2 O2 Li2 84.90(17) 2 . ?
C7 O2 Li1 109.98(17) . . ?
Li2 O2 Li1 83.37(16) 2 . ?
Li2 O2 Li1 85.66(17) . . ?
C13 O3 C16 107.49(17) . . ?
C13 O3 Li2 135.53(19) . . ?
C16 O3 Li2 116.53(18) . . ?
C17 O4 C20 107.8(2) . . ?
C17 O4 Li1 134.4(2) . . ?
C20 O4 Li1 115.9(2) . . ?

loop_
_geom_bond_atom_site_label_1
_geom_bond_atom_site_label_2
_geom_bond_distance
_geom_bond_site_symmetry_2
_geom_bond_publ_flag
Li1 O1 1.912(4) 2 ?
Li1 O4 1.925(4) . ?
Li1 O1 1.933(4) . ?
Li1 O2 1.984(5) . ?
Li1 Li2 2.589(5) 2 ?
Li1 Li1 2.631(8) 2 ?
Li1 Li2 2.656(6) . ?
Li1 C7 2.738(5) . ?
Li2 O2 1.907(4) 2 ?
Li2 O3 1.912(4) . ?
Li2 O2 1.922(4) . ?
Li2 O1 1.990(4) . ?
Li2 Li2 2.585(7) 2 ?
Li2 Li1 2.589(5) 2 ?
Li2 C1 2.710(4) . ?
C1 O1 1.332(2) . ?
C1 C6 1.384(3) . ?
C1 C2 1.393(3) . ?
C2 C3 1.385(3) . ?
C3 C4 1.375(4) . ?
C4 C5 1.359(4) . ?
C5 C6 1.387(3) . ?
C7 O2 1.326(2) . ?
C7 C12 1.395(3) . ?
C7 C8 1.399(3) . ?
C8 C9 1.379(3) . ?
C9 C10 1.376(3) . ?
C10 C11 1.379(3) . ?
C11 C12 1.372(3) . ?
C13 O3 1.420(3) . ?
C13 C14 1.478(4) . ?
C14 C15 1.476(4) . ?
C15 C16 1.485(4) . ?
C16 O3 1.433(3) . ?
C17 O4 1.409(3) . ?
C17 C18 1.489(4) . ?
C18 C19 1.466(5) . ?
C19 C20 1.447(5) . ?
C20 O4 1.419(3) . ?
O1 Li1 1.912(4) 2 ?
O2 Li2 1.907(4) 2 ?
